data_7220642
loop_
_publ_author_name
'Goldstein, Rebecca I.'
'Guo, Rui'
'Hughes, Conor'
'Maurer, Daniel P.'
'Newhouse, Timothy R.'
'Sisto, Thomas J.'
'Conry, Rebecca R.'
'Price, Sarah L.'
'Thamattoor, Dasan M.'

_publ_section_title
;
 Concomitant conformational dimorphism in 1,2-bis(9-anthryl)acetylene
;
_journal_issue 26
_journal_name_full CrystEngComm
_journal_page_first 4877
_journal_paper_doi 10.1039/C5CE00745C
_journal_volume 17
_journal_year 2015
_chemical_formula_iupac 'C30 H18'
_chemical_formula_moiety 'C30 H18'
_chemical_formula_sum 'C30 H18'
_chemical_formula_weight 378.44
_chemical_melting_point ?
_chemical_name_common 1aplha
_chemical_name_systematic 1,2-bis(9-anthryl)acetylene
_space_group_crystal_system monoclinic
_space_group_IT_number 14
_space_group_name_Hall '-P 2yn'
_space_group_name_H-M_alt 'P 1 21/n 1'
_symmetry_space_group_name_Hall '-P 2yn'
_symmetry_space_group_name_H-M 'P 1 21/n 1'
_atom_sites_solution_hydrogens geom
_audit_update_record
;
2015-04-16 deposited with the CCDC.
2015-06-01 downloaded from the CCDC.
;
_cell_angle_alpha 90
_cell_angle_beta 94.269(3)
_cell_angle_gamma 90
_cell_formula_units_Z 2
_cell_length_a 12.388(3)
_cell_length_b 5.0693(11)
_cell_length_c 15.112(3)
_cell_measurement_reflns_used 1134
_cell_measurement_temperature 173.(2)
_cell_measurement_theta_max 25.1048
_cell_measurement_theta_min 2.7031
_cell_volume 946.4(4)
_computing_cell_refinement 'SAINT V8.34A (Bruker AXS Inc., 2013)'
_computing_data_reduction 'SAINT V8.34A (Bruker AXS Inc., 2013)'
_computing_structure_refinement 'SHELXL-2014/6 (Sheldrick, 2014)'
_diffrn_ambient_temperature 173.(2)
_diffrn_detector_area_resol_mean 8.3660
_diffrn_measured_fraction_theta_full 0.997
_diffrn_measured_fraction_theta_max 0.997
_diffrn_measurement_device_type 'CCD area detector'
_diffrn_measurement_method 'phi and omega scans'
_diffrn_radiation_monochromator graphite
_diffrn_radiation_type MoK\a
_diffrn_radiation_wavelength 0.71073
_diffrn_reflns_av_R_equivalents 0.0274
_diffrn_reflns_av_unetI/netI 0.0254
_diffrn_reflns_limit_h_max 15
_diffrn_reflns_limit_h_min -14
_diffrn_reflns_limit_k_max 6
_diffrn_reflns_limit_k_min -6
_diffrn_reflns_limit_l_max 18
_diffrn_reflns_limit_l_min -18
_diffrn_reflns_number 7288
_diffrn_reflns_theta_full 26.22
_diffrn_reflns_theta_max 26.22
_diffrn_reflns_theta_min 2.05
_exptl_absorpt_coefficient_mu 0.075
_exptl_absorpt_correction_T_max 0.99
_exptl_absorpt_correction_T_min 0.87
_exptl_absorpt_correction_type multi-scan
_exptl_absorpt_process_details 'SADABS V2014/4 (Bruker AXS Inc.)'
_exptl_crystal_colour red
_exptl_crystal_density_diffrn 1.328
_exptl_crystal_density_method 'not measured'
_exptl_crystal_description needle
_exptl_crystal_F_000 396
_exptl_crystal_size_max 0.460
_exptl_crystal_size_mid 0.060
_exptl_crystal_size_min 0.060
_refine_diff_density_max 0.264
_refine_diff_density_min -0.134
_refine_ls_extinction_method none
_refine_ls_goodness_of_fit_ref 1.013
_refine_ls_hydrogen_treatment constr
_refine_ls_matrix_type full
_refine_ls_number_parameters 136
_refine_ls_number_reflns 1907
_refine_ls_number_restraints 0
_refine_ls_restrained_S_all 1.013
_refine_ls_R_factor_all 0.0825
_refine_ls_R_factor_gt 0.0530
_refine_ls_shift/su_max 0.000
_refine_ls_shift/su_mean 0.000
_refine_ls_structure_factor_coef Fsqd
_refine_ls_weighting_details 'w=1/[\s^2^(Fo^2^)+(0.0909P)^2^+0.0020P] where P=(Fo^2^+2Fc^2^)/3'
_refine_ls_weighting_scheme calc
_refine_ls_wR_factor_gt 0.1340
_refine_ls_wR_factor_ref 0.1595
_reflns_number_gt 1217
_reflns_number_total 1907
_reflns_threshold_expression 'I > 2\s(I)'
_cod_data_source_file c5ce00745c2.cif
_cod_data_source_block I
_cod_depositor_comments
;
The following automatic conversions were performed:

'_chemical_melting_point' value 'not determined' was changed to '?' -
the value is undefined or not given.

Automatic conversion script
Id: cif_fix_values 3271 2015-04-21 07:52:19Z andrius 

 Adding full bibliography for 7220641--7220642.cif.
;
_cod_database_code 7220642

loop_
_space_group_symop_operation_xyz
'x, y, z'
'-x+1/2, y+1/2, -z+1/2'
'-x, -y, -z'
'x-1/2, -y-1/2, z-1/2'

loop_
_atom_site_type_symbol
_atom_site_label
_atom_site_fract_x
_atom_site_fract_y
_atom_site_fract_z
_atom_site_U_iso_or_equiv
_atom_site_adp_type
_atom_site_calc_flag
_atom_site_refinement_flags_adp
_atom_site_refinement_flags_posn
_atom_site_occupancy
C C1 0.93427(13) 0.2087(3) 0.42073(10) 0.0357(4) Uani d . . 1
C C2 0.98884(13) 0.1202(3) 0.34739(10) 0.0374(4) Uani d . . 1
C C3 1.08728(15) 0.2342(3) 0.32376(11) 0.0454(5) Uani d . . 1
H H3 1.119 0.3735 0.3588 0.054 Uiso calc U R 1
C C4 1.13716(16) 0.1481(4) 0.25205(12) 0.0517(5) Uani d . . 1
H H4 1.2023 0.23 0.2371 0.062 Uiso calc U R 1
C C5 1.09301(16) -0.0624(3) 0.19941(12) 0.0518(5) Uani d . . 1
H H5 1.129 -0.122 0.1498 0.062 Uiso calc U R 1
C C6 0.99996(15) -0.1784(3) 0.21969(12) 0.0473(5) Uani d . . 1
H H6 0.9713 -0.3202 0.1842 0.057 Uiso calc U R 1
C C7 0.94383(14) -0.0919(3) 0.29346(11) 0.0400(4) Uani d . . 1
C C8 0.84657(14) -0.2055(3) 0.31371(11) 0.0432(5) Uani d . . 1
H H8 0.8176 -0.3469 0.2781 0.052 Uiso calc U R 1
C C9 0.79032(14) -0.1184(3) 0.38450(11) 0.0404(4) Uani d . . 1
C C10 0.68973(15) -0.2327(3) 0.40382(12) 0.0481(5) Uani d . . 1
H H10 0.6604 -0.3729 0.3679 0.058 Uiso calc U R 1
C C11 0.63535(15) -0.1458(4) 0.47220(12) 0.0528(5) Uani d . . 1
H H11 0.5683 -0.2246 0.4839 0.063 Uiso calc U R 1
C C12 0.67784(16) 0.0625(3) 0.52657(12) 0.0526(5) Uani d . . 1
H H12 0.639 0.1232 0.5745 0.063 Uiso calc U R 1
C C13 0.77396(14) 0.1764(3) 0.51072(11) 0.0459(5) Uani d . . 1
H H13 0.8014 0.3152 0.5482 0.055 Uiso calc U R 1
C C14 0.83413(13) 0.0926(3) 0.43947(10) 0.0378(4) Uani d . . 1
C C15 0.98034(13) 0.4141(3) 0.47657(10) 0.0386(4) Uani d . . 1

loop_
_atom_site_aniso_label
_atom_site_aniso_U_11
_atom_site_aniso_U_22
_atom_site_aniso_U_33
_atom_site_aniso_U_12
_atom_site_aniso_U_13
_atom_site_aniso_U_23
C1 0.0425(10) 0.0305(8) 0.0328(8) 0.0022(7) -0.0050(7) 0.0011(6)
C2 0.0442(10) 0.0325(8) 0.0341(9) 0.0041(7) -0.0059(7) 0.0011(7)
C3 0.0518(12) 0.0412(9) 0.0427(10) -0.0019(8) -0.0006(8) -0.0041(7)
C4 0.0520(12) 0.0569(11) 0.0466(11) 0.0003(9) 0.0052(9) -0.0029(8)
C5 0.0559(12) 0.0550(11) 0.0442(11) 0.0126(9) 0.0027(9) -0.0092(8)
C6 0.0552(12) 0.0420(9) 0.0435(10) 0.0078(8) -0.0045(9) -0.0089(7)
C7 0.0492(10) 0.0337(8) 0.0356(9) 0.0073(7) -0.0071(7) -0.0001(7)
C8 0.0521(11) 0.0357(9) 0.0398(10) 0.0001(8) -0.0105(8) -0.0040(7)
C9 0.0460(10) 0.0343(8) 0.0389(9) -0.0003(7) -0.0095(8) 0.0039(7)
C10 0.0515(11) 0.0439(9) 0.0471(10) -0.0072(8) -0.0086(9) 0.0034(8)
C11 0.0468(11) 0.0575(11) 0.0532(12) -0.0076(9) -0.0028(9) 0.0102(9)
C12 0.0558(12) 0.0561(11) 0.0461(10) -0.0013(9) 0.0045(9) 0.0021(8)
C13 0.0527(12) 0.0449(9) 0.0396(10) -0.0027(8) -0.0001(8) -0.0017(7)
C14 0.0447(10) 0.0322(8) 0.0354(9) 0.0021(7) -0.0060(7) 0.0034(7)
C15 0.0435(10) 0.0376(8) 0.0346(9) 0.0017(7) 0.0011(7) 0.0009(6)

loop_
_atom_type_symbol
_atom_type_description
_atom_type_scat_dispersion_real
_atom_type_scat_dispersion_imag
_atom_type_scat_source
C C 0.0033 0.0016 'International Tables Vol C Tables 4.2.6.8 and 6.1.1.4'
H H 0.0000 0.0000 'International Tables Vol C Tables 4.2.6.8 and 6.1.1.4'

loop_
_geom_angle_atom_site_label_1
_geom_angle_atom_site_label_2
_geom_angle_atom_site_label_3
_geom_angle_site_symmetry_1
_geom_angle
C2 C1 C14 . 120.04(14)
C2 C1 C15 . 120.00(15)
C14 C1 C15 . 119.96(15)
C1 C2 C3 . 122.57(15)
C1 C2 C7 . 119.62(16)
C3 C2 C7 . 117.80(15)
C4 C3 C2 . 121.37(16)
C3 C4 C5 . 120.68(18)
C6 C5 C4 . 120.09(17)
C5 C6 C7 . 121.20(16)
C8 C7 C6 . 121.72(16)
C8 C7 C2 . 119.44(16)
C6 C7 C2 . 118.84(16)
C7 C8 C9 . 121.98(15)
C8 C9 C10 . 121.62(15)
C8 C9 C14 . 119.47(16)
C10 C9 C14 . 118.91(16)
C11 C10 C9 . 121.23(17)
C10 C11 C12 . 120.22(18)
C13 C12 C11 . 120.46(18)
C12 C13 C14 . 121.50(16)
C13 C14 C1 . 122.89(15)
C13 C14 C9 . 117.68(16)
C1 C14 C9 . 119.42(15)
C15 C15 C1 3_766 179.6(2)

loop_
_geom_bond_atom_site_label_1
_geom_bond_atom_site_label_2
_geom_bond_site_symmetry_2
_geom_bond_distance
C1 C2 . 1.414(2)
C1 C14 . 1.420(2)
C1 C15 . 1.432(2)
C2 C3 . 1.419(2)
C2 C7 . 1.436(2)
C3 C4 . 1.359(2)
C4 C5 . 1.416(2)
C5 C6 . 1.349(2)
C6 C7 . 1.426(2)
C7 C8 . 1.390(2)
C8 C9 . 1.391(2)
C9 C10 . 1.424(2)
C9 C14 . 1.436(2)
C10 C11 . 1.349(3)
C11 C12 . 1.415(2)
C12 C13 . 1.361(2)
C13 C14 . 1.419(2)
C15 C15 3_766 1.202(3)
